data_9009566
loop_
_publ_author_name
'Pertlik, F.'

_publ_section_title
;
 Hydrothermalsynthese, formel und struktur von mackayit, Fe(OH)[Te2O5]
;
_journal_name_full 'Tschermaks Mineralogische und Petrographische Mitteilungen'
_journal_page_first 219
_journal_page_last 232
_journal_volume 13
_journal_year 1969
_chemical_compound_source Synthetic
_chemical_formula_sum 'Fe H O6 Te2'
_chemical_name_mineral Mackayite
_space_group_IT_number 142
_symmetry_space_group_name_Hall '-I 4bd 2c'
_symmetry_space_group_name_H-M 'I 41/a c d :2'
_cell_angle_alpha 90
_cell_angle_beta 90
_cell_angle_gamma 90
_cell_formula_units_Z 16
_cell_length_a 11.704
_cell_length_b 11.704
_cell_length_c 14.984
_cell_volume 2052.563
_database_code_amcsd 0015634
_exptl_crystal_density_diffrn 5.282
_cod_original_sg_symbol_H-M 'I 41/a c d'
_cod_original_formula_sum 'Fe Te2 O6 H'
_cod_database_code 9009566

loop_
_space_group_symop_operation_xyz
x,y,z
1/2+x,1/2+y,1/2+z
1/4-y,3/4-x,3/4+z
3/4-y,1/4-x,1/4+z
1/4+y,3/4+x,3/4-z
3/4+y,1/4+x,1/4-z
1/4+y,3/4-x,1/4-z
3/4+y,1/4-x,3/4-z
1/4-y,3/4+x,1/4+z
3/4-y,1/4+x,3/4+z
1/2+x,-y,z
+x,1/2-y,1/2+z
1/2-x,y,-z
-x,1/2+y,1/2-z
1/2+x,y,1/2-z
+x,1/2+y,-z
1/2-x,-y,1/2+z
-x,1/2-y,+z
1/4+y,1/4+x,1/4+z
3/4+y,3/4+x,3/4+z
1/4-y,1/4-x,1/4-z
3/4-y,3/4-x,3/4-z
1/4-y,1/4+x,3/4-z
3/4-y,3/4+x,1/4-z
1/4+y,1/4-x,3/4+z
3/4+y,3/4-x,1/4+z
-x,y,1/2+z
1/2-x,1/2+y,+z
x,-y,1/2-z
1/2+x,1/2-y,-z
-x,-y,-z
1/2-x,1/2-y,1/2-z

loop_
_atom_site_label
_atom_site_fract_x
_atom_site_fract_y
_atom_site_fract_z
_atom_site_U_iso_or_equiv
_atom_site_type_symbol
_atom_site_attached_hydrogens
Fe 0.00000 0.25000 0.23010 -0.01260 Fe 0
Te 0.29870 0.34760 0.11140 -0.01242 Te 0
O1 0.25850 0.50850 0.12500 -0.00597 O 0
O2 0.38070 0.37790 0.00430 -0.01992 O 0
O3 0.38590 0.17650 0.06100 -0.01416 O 0
O-H 0.41420 0.66420 0.12500 -0.01132 O 1

loop_
_cod_changelog_entry_id
_cod_changelog_entry_author
_cod_changelog_entry_date
_cod_changelog_entry_text
1
;cod-tools version 3.8.0
Id: cif_guess_AMCSD_atom_types 9574 2023-05-10 09:00:05Z saulius
;
2023-05-10T18:51:56+03:00
;Derived atom types and hydrogen counts
from atom names that follow the AMCSD naming convention
(Wat == water, O-H == hydroxyl).
;

loop_
_cod_related_entry_id
_cod_related_entry_database
_cod_related_entry_code
1 AMCSD 0015634
